data_7113306
loop_
_publ_author_name
'Anssi Peuronen'
'Samu Forsblom'
'Manu Lahtinen'

_publ_section_title
;
 Sterically controlled self-assembly of tetrahedral M6L4 cages via
 cationic N-donor ligands
;
_journal_name_full Chem.Commun.
_journal_page_first 5469
_journal_paper_doi 10.1039/C3CC49663E
_journal_volume 50
_journal_year 2014
_chemical_formula_moiety 'C144 H252 Cu6 N36 O6, 12(C1 O3 F3 S1), 12(C2 N1 O4 F6 S2) 5(C2 H3 N1)'
_chemical_formula_sum 'C190 H267 Cu6 F108 N53 O90 S36'
_chemical_formula_weight 8320.95
_space_group_crystal_system cubic
_space_group_IT_number 217
_space_group_name_Hall 'I -4 2 3'
_space_group_name_H-M_alt 'I -4 3 m'
_symmetry_space_group_name_Hall 'I -4 2 3'
_symmetry_space_group_name_H-M 'I -4 3 m'
_atom_sites_solution_hydrogens mixed
_atom_sites_solution_primary iterative
_audit_creation_date 2014-03-17
_audit_creation_method
;
Olex2 1.2
(compiled 2014.02.28 svn.r2899 for OlexSys, GUI svn.r4781)
;
_cell_angle_alpha 90
_cell_angle_beta 90
_cell_angle_gamma 90
_cell_formula_units_Z 2
_cell_length_a 25.2831(2)
_cell_length_b 25.2831(2)
_cell_length_c 25.2831(2)
_cell_measurement_reflns_used 1822
_cell_measurement_temperature 123.00(10)
_cell_measurement_theta_max 62.1344
_cell_measurement_theta_min 4.2798
_cell_volume 16161.8(2)
_computing_cell_refinement
;
CrysAlisPro, Agilent Technologies,
Version 1.171.36.21 (release 14-08-2012 CrysAlis171 .NET)
(compiled Sep 14 2012,17:21:16)
;
_computing_data_collection
;
CrysAlisPro, Agilent Technologies,
Version 1.171.36.21 (release 14-08-2012 CrysAlis171 .NET)
(compiled Sep 14 2012,17:21:16)
;
_computing_data_reduction
;
CrysAlisPro, Agilent Technologies,
Version 1.171.36.21 (release 14-08-2012 CrysAlis171 .NET)
(compiled Sep 14 2012,17:21:16)
;
_computing_molecular_graphics 'Olex2 (Dolomanov et al., 2009)'
_computing_publication_material 'Olex2 (Dolomanov et al., 2009)'
_computing_structure_refinement 'ShelXL (Sheldrick, 2008)'
_computing_structure_solution
;
Superflip (Palatinus & Chapuis, 2007;Palatinus & van der Lee, 2008;
Palatinus et al., 2012)
;
_diffrn_ambient_temperature 123.00(10)
_diffrn_detector_area_resol_mean 10.3953
_diffrn_measured_fraction_theta_full 0.980
_diffrn_measured_fraction_theta_max 0.980
_diffrn_measurement_details
;
  1 omega  -74.00  -38.00   1.0000   50.0000
omega____ theta____ kappa____ phi______ frames
    -      -40.7071   77.0000 -180.0000 36

  2 omega   12.00   81.00   1.0000  250.0000
omega____ theta____ kappa____ phi______ frames
    -       84.1918  -30.0000  -30.0000 69
;
_diffrn_measurement_device_type 'SuperNova, Dual, Cu at zero, Atlas'
_diffrn_measurement_method '\w scans'
_diffrn_orient_matrix_UB_11 -0.0038144000
_diffrn_orient_matrix_UB_12 0.0296214000
_diffrn_orient_matrix_UB_13 -0.0531214000
_diffrn_orient_matrix_UB_21 -0.0069660000
_diffrn_orient_matrix_UB_22 0.0526678000
_diffrn_orient_matrix_UB_23 0.0298679000
_diffrn_orient_matrix_UB_31 0.0603967000
_diffrn_orient_matrix_UB_32 0.0078819000
_diffrn_orient_matrix_UB_33 0.0000993000
_diffrn_radiation_monochromator mirror
_diffrn_radiation_type CuK\a
_diffrn_radiation_wavelength 1.54184
_diffrn_reflns_av_R_equivalents 0.0251
_diffrn_reflns_av_unetI/netI 0.0243
_diffrn_reflns_limit_h_max 20
_diffrn_reflns_limit_h_min -6
_diffrn_reflns_limit_k_max 28
_diffrn_reflns_limit_k_min -5
_diffrn_reflns_limit_l_max 18
_diffrn_reflns_limit_l_min -27
_diffrn_reflns_number 5126
_diffrn_reflns_theta_full 62.224
_diffrn_reflns_theta_max 62.224
_diffrn_reflns_theta_min 4.283
_diffrn_source 'SuperNova (Cu) X-ray Source'
_exptl_absorpt_coefficient_mu 3.951
_exptl_absorpt_correction_T_max 0.860
_exptl_absorpt_correction_T_min 0.763
_exptl_absorpt_correction_type analytical
_exptl_absorpt_process_details
;
CrysAlisPro, Agilent Technologies,
Version 1.171.36.21 (release 14-08-2012 CrysAlis171 .NET)
(compiled Sep 14 2012,17:21:16)
Analytical numeric absorption correction using a multifaceted crystal
            model based on expressions derived by R.C. Clark & J.S. Reid.
(Clark, R. C. & Reid, J. S. (1995). Acta Cryst. A51, 887-897)
;
_exptl_crystal_colour 'clear yellowish green'
_exptl_crystal_colour_lustre clear
_exptl_crystal_colour_modifier yellowish
_exptl_crystal_colour_primary green
_exptl_crystal_density_diffrn 1.710
_exptl_crystal_description hexagonal
_exptl_crystal_F_000 8440
_exptl_crystal_size_max 0.1472
_exptl_crystal_size_mid 0.1144
_exptl_crystal_size_min 0.0502
_refine_diff_density_max 0.368
_refine_diff_density_min -0.272
_refine_diff_density_rms 0.044
_refine_ls_abs_structure_details
;
 Flack x determined using 475 quotients [(I+)-(I-)]/[(I+)+(I-)]
 (Parsons and Flack (2004), Acta Cryst. A60, s61).
;
_refine_ls_abs_structure_Flack 0.10(5)
_refine_ls_extinction_method none
_refine_ls_goodness_of_fit_ref 0.994
_refine_ls_hydrogen_treatment mixed
_refine_ls_matrix_type full
_refine_ls_number_parameters 114
_refine_ls_number_reflns 1889
_refine_ls_number_restraints 71
_refine_ls_restrained_S_all 1.067
_refine_ls_R_factor_all 0.0638
_refine_ls_R_factor_gt 0.0564
_refine_ls_shift/su_max 0.000
_refine_ls_shift/su_mean 0.000
_refine_ls_structure_factor_coef Fsqd
_refine_ls_weighting_details 'w=1/[\s^2^(Fo^2^)+(0.1233P)^2^] where P=(Fo^2^+2Fc^2^)/3'
_refine_ls_weighting_scheme calc
_refine_ls_wR_factor_gt 0.1542
_refine_ls_wR_factor_ref 0.1632
_reflns_Friedel_coverage 0.506
_reflns_Friedel_fraction_full 0.506
_reflns_Friedel_fraction_max 0.579
_reflns_number_gt 1485
_reflns_number_total 1889
_reflns_threshold_expression 'I > 2\s(I)'
_cod_data_source_file c3cc49663e2.cif
_cod_data_source_block Struct_3
_cod_original_cell_volume 16161.8(4)
_cod_database_code 7113306
_shelxl_version_number 2013-4
_shelx_space_group_comment
;
The symmetry employed for this shelxl refinement is uniquely defined
by the following loop, which should always be used as a source of
symmetry information in preference to the above space-group names.
They are only intended as comments.
;
_olex2_refinement_description
;
1. Fixed Uiso
 At 1.2 times of:
  All C(H,H) groups
 At 1.5 times of:
  All C(H,H,H) groups, All O(H) groups
2. Restrained distances
 N3-C9
 1.15 with sigma of 0.01
 C9-C10
 1.54 with sigma of 0.01
 O1-H1
 0.85 with sigma of 0.01
 H1-H1_$1
 1.387 with sigma of 0.02
3. Restrained planarity
 F1, H1, O1, Cu1
 with sigma of 0.1
4. Uiso/Uaniso restraints and constraints
N3 \\sim C9 \\sim C10: within 2A with sigma of 0.01 and sigma for terminal
atoms of 0.02
F1 \\sim C11 \\sim S1 \\sim O2: within 2A with sigma of 0.01 and sigma for
terminal atoms of 0.02
Uanis(C1) \\sim Ueq, Uanis(C2) \\sim Ueq, Uanis(C4) \\sim Ueq, Uanis(C3) \\sim
Ueq: with sigma of 0.01 and sigma for terminal atoms of 0.02
Uanis(C5) \\sim Ueq: with sigma of 0.004 and sigma for terminal atoms of 0.006
Uanis(O1) \\sim Ueq: with sigma of 0.004 and sigma for terminal atoms of 0.006
5. Others
 Fixed Sof: H3A(0.5) H3B(0.5) H4A(0.5) H4B(0.5) H5A(0.5) H5B(0.5) H8A(0.5)
 H8B(0.5) H8C(0.5) H10A(0.5) H10B(0.5)
6.a Secondary CH2 refined with riding coordinates:
 C1(H1A,H1B), C2(H2A,H2B), C3(H3A,H3B), C4(H4A,H4B), C5(H5A,H5B)
6.b Me refined with riding coordinates:
 C10(H10A,H10B,H10C)
6.c Idealised Me refined as rotating group:
 C8(H8A,H8B,H8C)
;
_smtbx_masks_special_details
;
Olex2 solvent masking procedure was used to remove electron density
corresponding to 16 OTf- and 24 Ntf2- anions and (estimated) 10 MeCN
solvent molecules in the unit cell (8 PF6-, 12 Ntf2- and 5 MeCN/formula
unit). The omitted atoms are included in the formula and calculations.
;
_olex2_computing_structure_refinement_long 'ShelXL (Sheldrick, 2008)'
_olex2_computing_structure_solution_long 'ShelXS (Sheldrick, 2008)'

loop_
_space_group_symop_operation_xyz
'x, y, z'
'y, -x, -z'
'x, -y, -z'
'z, x, y'
'-x, -y, z'
'y, x, z'
'-y, -x, z'
'-z, y, -x'
'x, -z, -y'
'-z, x, -y'
'z, -x, -y'
'y, z, x'
'-y, x, -z'
'-x, y, -z'
'-z, -x, y'
'z, y, x'
'x, z, y'
'-z, -y, x'
'-x, -z, y'
'z, -y, -x'
'-y, -z, x'
'y, -z, -x'
'-y, z, -x'
'-x, z, -y'
'x+1/2, y+1/2, z+1/2'
'y+1/2, -x+1/2, -z+1/2'
'x+1/2, -y+1/2, -z+1/2'
'z+1/2, x+1/2, y+1/2'
'-x+1/2, -y+1/2, z+1/2'
'y+1/2, x+1/2, z+1/2'
'-y+1/2, -x+1/2, z+1/2'
'-z+1/2, y+1/2, -x+1/2'
'x+1/2, -z+1/2, -y+1/2'
'-z+1/2, x+1/2, -y+1/2'
'z+1/2, -x+1/2, -y+1/2'
'y+1/2, z+1/2, x+1/2'
'-y+1/2, x+1/2, -z+1/2'
'-x+1/2, y+1/2, -z+1/2'
'-z+1/2, -x+1/2, y+1/2'
'z+1/2, y+1/2, x+1/2'
'x+1/2, z+1/2, y+1/2'
'-z+1/2, -y+1/2, x+1/2'
'-x+1/2, -z+1/2, y+1/2'
'z+1/2, -y+1/2, -x+1/2'
'-y+1/2, -z+1/2, x+1/2'
'y+1/2, -z+1/2, -x+1/2'
'-y+1/2, z+1/2, -x+1/2'
'-x+1/2, z+1/2, -y+1/2'

loop_
_atom_site_label
_atom_site_type_symbol
_atom_site_fract_x
_atom_site_fract_y
_atom_site_fract_z
_atom_site_U_iso_or_equiv
_atom_site_adp_type
_atom_site_occupancy
_atom_site_site_symmetry_order
_atom_site_calc_flag
_atom_site_refinement_flags_posn
_atom_site_refinement_flags_adp
_atom_site_refinement_flags_occupancy
_atom_site_disorder_assembly
_atom_site_disorder_group
Cu1 Cu 0.0000 0.29162(5) 0.0000 0.0770(5) Uani 1 4 d S T P . .
S1 S 0.11417(8) 0.11417(8) 0.11417(8) 0.0896(10) Uani 1 6 d S T P . 1
F1 F 0.0468(2) 0.1028(5) 0.0468(2) 0.191(3) Uani 1 2 d S T P . 1
O1 O 0.0000 0.1981(2) 0.0000 0.0703(15) Uani 1 4 d DS TU P . .
H1 H 0.0194(3) 0.1788(11) 0.0194(3) 0.105 Uiso 1 2 d DRS T P . .
O2 O 0.14107(18) 0.14107(18) 0.0739(4) 0.160(3) Uani 1 2 d S T P . 1
N1 N 0.05778(17) 0.2968(2) 0.05778(17) 0.0774(17) Uani 1 2 d S T P . .
N2 N 0.12879(16) 0.3068(2) 0.12879(16) 0.0701(13) Uani 1 2 d S T P . .
N3 N 0.0497(3) 0.3316(4) -0.0497(3) 0.130(3) Uani 1 2 d DS T P . .
C1 C 0.1081(2) 0.2695(3) 0.0430(2) 0.0947(18) Uani 1 1 d . U . . .
H1A H 0.0996 0.2320 0.0351 0.114 Uiso 1 1 calc R . . . .
H1B H 0.1213 0.2856 0.0098 0.114 Uiso 1 1 calc R . . . .
C2 C 0.15178(18) 0.2704(2) 0.08224(17) 0.0734(13) Uani 1 1 d . U . . .
H2A H 0.1842 0.2860 0.0669 0.088 Uiso 1 1 calc R . . . .
H2B H 0.1598 0.2343 0.0952 0.088 Uiso 1 1 calc R . . . .
C3 C 0.0701(2) 0.3516(3) 0.0701(2) 0.080(2) Uani 1 2 d S TU P . .
H3A H 0.0827 0.3699 0.0379 0.096 Uiso 0.5 1 calc R . . . .
H3B H 0.0379 0.3699 0.0827 0.096 Uiso 0.5 1 calc R . . . .
C4 C 0.1103(3) 0.3538(4) 0.1103(3) 0.119(3) Uani 1 2 d S TU P . .
H4A H 0.1406 0.3740 0.0961 0.143 Uiso 0.5 1 calc R . . . .
H4B H 0.0961 0.3740 0.1406 0.143 Uiso 0.5 1 calc R . . . .
C5 C 0.1713(2) 0.3147(3) 0.1713(2) 0.088(2) Uani 1 2 d S TU P . .
H5A H 0.2005 0.3358 0.1558 0.105 Uiso 0.5 1 calc R . . . .
H5B H 0.1558 0.3358 0.2005 0.105 Uiso 0.5 1 calc R . . . .
C6 C 0.19438(19) 0.2640(3) 0.19438(19) 0.0720(18) Uani 1 2 d S T P . .
C7 C 0.24371(18) 0.24371(18) 0.1748(2) 0.0652(15) Uani 1 2 d S T P . .
C8 C 0.2746(2) 0.2746(2) 0.1297(4) 0.099(3) Uani 1 2 d S T P . .
H8A H 0.2658 0.3123 0.1315 0.149 Uiso 0.5 1 calc GR . . A -1
H8B H 0.2644 0.2606 0.0951 0.149 Uiso 0.5 1 calc GR . . A -1
H8C H 0.3128 0.2701 0.1348 0.149 Uiso 0.5 1 calc GR . . A -1
C9 C 0.0822(3) 0.3411(6) -0.0822(3) 0.137(4) Uani 1 2 d DS T P . .
C10 C 0.1179(3) 0.3777(5) -0.1179(3) 0.159(5) Uani 1 2 d DS T P . .
H10A H 0.1105 0.3705 -0.1553 0.239 Uiso 0.5 1 calc R . . B -1
H10B H 0.1553 0.3706 -0.1105 0.239 Uiso 0.5 1 calc R . . B -1
H10C H 0.1101 0.4149 -0.1101 0.239 Uiso 0.5 1 calc RS T P B -1
C11 C 0.0765(5) 0.0765(5) 0.0765(5) 0.122(4) Uani 1 6 d S T P . 1

loop_
_atom_site_aniso_label
_atom_site_aniso_U_11
_atom_site_aniso_U_22
_atom_site_aniso_U_33
_atom_site_aniso_U_23
_atom_site_aniso_U_13
_atom_site_aniso_U_12
Cu1 0.0723(6) 0.0862(9) 0.0723(6) 0.000 -0.0091(8) 0.000
S1 0.0896(10) 0.0896(10) 0.0896(10) -0.0020(10) -0.0020(10) -0.0020(10)
F1 0.160(4) 0.253(9) 0.160(4) -0.015(5) -0.028(5) -0.015(5)
O1 0.076(2) 0.059(3) 0.076(2) 0.000 -0.043(3) 0.000
O2 0.159(5) 0.159(5) 0.161(7) 0.018(3) 0.018(3) -0.097(6)
N1 0.084(2) 0.065(3) 0.084(2) -0.022(2) 0.010(3) -0.022(2)
N2 0.074(2) 0.062(3) 0.074(2) 0.0025(18) -0.006(3) 0.0025(18)
N3 0.129(4) 0.132(6) 0.129(4) 0.008(4) 0.004(5) -0.008(4)
C1 0.077(3) 0.132(5) 0.075(3) -0.019(3) -0.011(3) 0.031(3)
C2 0.059(2) 0.106(4) 0.054(2) -0.004(2) -0.004(2) 0.006(2)
C3 0.096(3) 0.048(3) 0.096(3) 0.010(2) -0.020(4) 0.010(2)
C4 0.126(4) 0.104(7) 0.126(4) -0.017(4) -0.031(6) -0.017(4)
C5 0.086(3) 0.091(4) 0.086(3) -0.005(2) -0.007(3) -0.005(2)
C6 0.079(3) 0.058(4) 0.079(3) -0.005(2) -0.015(3) -0.005(2)
C7 0.068(2) 0.068(2) 0.061(3) 0.006(2) 0.006(2) 0.013(3)
C8 0.079(3) 0.079(3) 0.140(7) 0.002(4) 0.002(4) 0.001(4)
C9 0.132(5) 0.147(8) 0.132(5) 0.025(5) 0.014(7) -0.025(5)
C10 0.185(8) 0.108(8) 0.185(8) 0.018(4) 0.096(10) -0.018(4)
C11 0.122(4) 0.122(4) 0.122(4) -0.016(5) -0.016(5) -0.016(5)

loop_
_atom_type_symbol
_atom_type_description
_atom_type_scat_dispersion_real
_atom_type_scat_dispersion_imag
_atom_type_scat_source
C C 0.0181 0.0091 'International Tables Vol C Tables 4.2.6.8 and 6.1.1.4'
H H 0.0000 0.0000 'International Tables Vol C Tables 4.2.6.8 and 6.1.1.4'
F F 0.0727 0.0534 'International Tables Vol C Tables 4.2.6.8 and 6.1.1.4'
N N 0.0311 0.0180 'International Tables Vol C Tables 4.2.6.8 and 6.1.1.4'
O O 0.0492 0.0322 'International Tables Vol C Tables 4.2.6.8 and 6.1.1.4'
S S 0.3331 0.5567 'International Tables Vol C Tables 4.2.6.8 and 6.1.1.4'
Cu Cu -1.9646 0.5888 'International Tables Vol C Tables 4.2.6.8 and 6.1.1.4'

loop_
_exptl_crystal_face_index_h
_exptl_crystal_face_index_k
_exptl_crystal_face_index_l
_exptl_crystal_face_perp_dist
_exptl_oxdiff_crystal_face_indexfrac_h
_exptl_oxdiff_crystal_face_indexfrac_k
_exptl_oxdiff_crystal_face_indexfrac_l
_exptl_oxdiff_crystal_face_x
_exptl_oxdiff_crystal_face_y
_exptl_oxdiff_crystal_face_z
14 -4 8 0.0679 14.0000 -4.0000 8.0000 -0.5969 -0.0693 0.8148
0 -9 14 0.0410 -0.0000 -9.0000 14.0000 -1.0103 -0.0559 -0.0695
-7 -9 12 0.0337 -7.0000 -9.0000 12.0000 -0.8773 -0.0668 -0.4925
10 8 -10 0.0395 10.0000 8.0000 -10.0000 0.7300 0.0530 0.6660
-14 4 -8 0.0633 -14.0000 4.0000 -8.0000 0.5969 0.0693 -0.8148
3 15 -5 0.0327 3.0000 15.0000 -5.0000 0.6985 0.6198 0.2989
-15 5 -3 0.0770 -15.0000 5.0000 -3.0000 0.3647 0.2782 -0.8668
4 -13 -9 0.0547 4.0000 -13.0000 -9.0000 0.0778 -0.9814 0.1382
-2 13 9 0.0492 -2.0000 13.0000 9.0000 -0.0854 0.9674 -0.0174
-14 4 8 0.0584 -14.0000 4.0000 8.0000 -0.2531 0.5471 -0.8132
-4 -3 16 0.0270 -4.0000 -3.0000 16.0000 -0.9235 0.3477 -0.2636
5 3 -15 0.0192 5.0000 3.0000 -15.0000 0.8666 -0.3248 0.3241
-12 -10 -6 0.0620 -12.0000 -10.0000 -6.0000 0.0683 -0.6223 -0.8042

loop_
_geom_angle_atom_site_label_1
_geom_angle_atom_site_label_2
_geom_angle_atom_site_label_3
_geom_angle
_geom_angle_site_symmetry_1
_geom_angle_site_symmetry_3
N1 Cu1 O1 93.65(16) . .
N1 Cu1 O1 93.65(16) 8 .
N1 Cu1 N1 172.7(3) 8 .
N3 Cu1 O1 119.6(3) 14 .
N3 Cu1 O1 119.6(3) . .
N3 Cu1 N1 88.20(8) . .
N3 Cu1 N1 88.20(8) 14 8
N3 Cu1 N1 88.20(8) . 8
N3 Cu1 N1 88.20(8) 14 .
N3 Cu1 N3 120.8(6) . 14
O2 S1 O2 118.06(18) . 12
O2 S1 O2 118.06(18) . 4
O2 S1 O2 118.06(18) 12 4
O2 S1 C11 98.1(4) 12 .
O2 S1 C11 98.1(4) . .
O2 S1 C11 98.1(4) 4 .
Cu1 O1 H1 125.2(18) . .
C1 N1 Cu1 113.2(3) . .
C1 N1 Cu1 113.2(3) 16 .
C1 N1 C1 102.2(6) 16 .
C3 N1 Cu1 111.3(4) . .
C3 N1 C1 108.2(4) . .
C3 N1 C1 108.2(4) . 16
C2 N2 C2 101.6(5) . 16
C4 N2 C2 112.0(4) . 16
C4 N2 C2 112.0(4) . .
C4 N2 C5 111.6(6) . .
C5 N2 C2 109.6(3) . .
C5 N2 C2 109.6(3) . 16
C9 N3 Cu1 162.1(11) . .
N1 C1 H1A 108.0 . .
N1 C1 H1B 108.0 . .
H1A C1 H1B 107.2 . .
C2 C1 N1 117.2(4) . .
C2 C1 H1A 108.0 . .
C2 C1 H1B 108.0 . .
N2 C2 H2A 111.1 . .
N2 C2 H2B 111.1 . .
C1 C2 N2 103.3(4) . .
C1 C2 H2A 111.1 . .
C1 C2 H2B 111.1 . .
H2A C2 H2B 109.1 . .
N1 C3 H3A 109.7 . .
N1 C3 H3B 109.7 . .
H3A C3 H3B 108.2 . .
C4 C3 N1 109.8(6) . .
C4 C3 H3A 109.7 . .
C4 C3 H3B 109.7 . .
N2 C4 C3 117.0(8) . .
N2 C4 H4A 108.1 . .
N2 C4 H4B 108.1 . .
C3 C4 H4A 108.1 . .
C3 C4 H4B 108.1 . .
H4A C4 H4B 107.3 . .
N2 C5 H5A 108.5 . .
N2 C5 H5B 108.5 . .
H5A C5 H5B 107.5 . .
C6 C5 N2 115.3(6) . .
C6 C5 H5A 108.5 . .
C6 C5 H5B 108.5 . .
C7 C6 C5 120.1(3) . .
C7 C6 C5 120.1(3) 4 .
C7 C6 C7 118.1(6) . 4
C6 C7 C6 120.1(6) . 6
C6 C7 C8 119.9(3) . .
C6 C7 C8 119.9(3) 6 .
C7 C8 H8A 109.5 . .
C7 C8 H8B 109.5 . .
C7 C8 H8C 109.5 . .
H8A C8 H8B 109.5 . .
H8A C8 H8C 109.5 . .
H8B C8 H8C 109.5 . .
N3 C9 C10 155.7(15) . .
C9 C10 H10A 109.5 . .
C9 C10 H10B 109.5 . .
C9 C10 H10C 109.5 . .
H10A C10 H10B 109.5 . .
H10A C10 H10C 109.5 . .
H10B C10 H10C 109.5 . .
F1 C11 S1 112.7(10) 6 .
F1 C11 S1 112.7(10) 4 .
F1 C11 S1 112.7(10) . .
F1 C11 F1 106.0(12) 6 4
F1 C11 F1 106.0(12) . 4
F1 C11 F1 106.0(12) . 6

loop_
_geom_bond_atom_site_label_1
_geom_bond_atom_site_label_2
_geom_bond_distance
_geom_bond_site_symmetry_2
Cu1 O1 2.363(5) .
Cu1 N1 2.070(6) .
Cu1 N1 2.070(6) 8
Cu1 N3 2.045(11) 14
Cu1 N3 2.045(11) .
S1 O2 1.401(8) 12
S1 O2 1.401(8) 4
S1 O2 1.401(8) .
S1 C11 1.65(2) .
F1 C11 1.254(12) .
O1 H1 0.848(13) .
N1 C1 1.495(7) .
N1 C1 1.495(7) 16
N1 C3 1.453(9) .
N2 C2 1.604(6) 16
N2 C2 1.604(6) .
N2 C4 1.358(12) .
N2 C5 1.533(10) .
N3 C9 1.187(10) .
C1 H1A 0.9900 .
C1 H1B 0.9900 .
C1 C2 1.486(7) .
C2 H2A 0.9900 .
C2 H2B 0.9900 .
C3 H3A 0.9900 .
C3 H3B 0.9900 .
C3 C4 1.438(13) .
C4 H4A 0.9900 .
C4 H4B 0.9900 .
C5 H5A 0.9900 .
C5 H5B 0.9900 .
C5 C6 1.525(11) .
C6 C7 1.437(4) .
C6 C7 1.437(4) 4
C7 C6 1.437(4) 6
C7 C8 1.588(12) .
C8 H8A 0.9800 .
C8 H8B 0.9800 .
C8 H8C 0.9800 .
C9 C10 1.576(10) .
C10 H10A 0.9800 .
C10 H10B 0.9800 .
C10 H10C 0.9800 .
C11 F1 1.254(12) 6
C11 F1 1.254(12) 4

loop_
_geom_torsion_atom_site_label_1
_geom_torsion_atom_site_label_2
_geom_torsion_atom_site_label_3
_geom_torsion_atom_site_label_4
_geom_torsion
_geom_torsion_site_symmetry_1
_geom_torsion_site_symmetry_4
Cu1 N1 C1 C2 -179.2(5) . .
Cu1 N1 C3 C4 180.000(1) . .
Cu1 N3 C9 C10 180.000(2) . .
O2 S1 C11 F1 -60.000(0) 12 6
O2 S1 C11 F1 -60.000(0) . .
O2 S1 C11 F1 180.000(0) 12 .
O2 S1 C11 F1 180.000(0) . 4
O2 S1 C11 F1 60.000(0) . 6
O2 S1 C11 F1 60.000(0) 4 .
O2 S1 C11 F1 60.000(0) 12 4
O2 S1 C11 F1 180.000(0) 4 6
O2 S1 C11 F1 -60.000(0) 4 4
N1 C1 C2 N2 -4.0(7) . .
N1 C3 C4 N2 0.000(1) . .
N2 C5 C6 C7 -97.8(6) . 4
N2 C5 C6 C7 97.8(6) . .
C1 N1 C1 C2 -57.1(8) 16 .
C1 N1 C3 C4 -55.0(4) . .
C1 N1 C3 C4 55.0(4) 16 .
C2 N2 C2 C1 67.9(6) 16 .
C2 N2 C4 C3 56.7(3) . .
C2 N2 C4 C3 -56.7(3) 16 .
C2 N2 C5 C6 55.4(3) 16 .
C2 N2 C5 C6 -55.4(3) . .
C3 N1 C1 C2 56.9(7) . .
C4 N2 C2 C1 -51.8(6) . .
C4 N2 C5 C6 180.000(1) . .
C5 N2 C2 C1 -176.2(5) . .
C5 N2 C4 C3 180.000(1) . .
C5 C6 C7 C6 -176.5(5) . 6
C5 C6 C7 C8 1.0(10) . .
C7 C6 C7 C6 18.9(13) 4 6
C7 C6 C7 C8 -163.7(5) 4 .

loop_
_smtbx_masks_void_nr
_smtbx_masks_void_average_x
_smtbx_masks_void_average_y
_smtbx_masks_void_average_z
_smtbx_masks_void_volume
_smtbx_masks_void_count_electrons
_smtbx_masks_void_content
1 -0.251 -0.474 -0.153 9550.5 6539.3 '16 OTf-, 24 Ntf2-, 10 CH3CN'
